data_4313728
loop_
_publ_author_name
'John F. Berry'
'F. Albert Cotton'
'Tongbu Lu'
'Carlos A. Murillo'
'Xiaoping Wang'

_publ_section_title
;
 Enhancing the Stability of Trinickel Molecular Wires and Switches:
 Ni36+/Ni37+
;
_journal_name_full 'Inorganic Chemistry'
_journal_page_first 3595
_journal_page_last 3601
_journal_paper_doi 10.1021/ic0341486
_journal_volume 42
_journal_year 2003
_chemical_formula_moiety 'C59 H71 Cl2 N12 Ni3'
_chemical_formula_sum 'C59 H71 Cl2 N12 Ni3'
_chemical_formula_weight 1195.31
_chemical_melting_point ?
_chemical_name_common Ni3(depa)4Cl2.0.5hexane
_chemical_name_systematic
; 
 ? 
;
_space_group_IT_number 118
_symmetry_cell_setting tetragonal
_symmetry_space_group_name_Hall 'P -4 -2n'
_symmetry_space_group_name_H-M 'P -4 n 2'
_atom_sites_solution_hydrogens geom
_atom_sites_solution_primary direct
_atom_sites_solution_secondary difmap
_audit_creation_method SHELXL-97
_cell_angle_alpha 90.00
_cell_angle_beta 90.00
_cell_angle_gamma 90.00
_cell_formula_units_Z 4
_cell_length_a 19.0825(7)
_cell_length_b 19.0825(7)
_cell_length_c 15.7712(10)
_cell_measurement_reflns_used 7176
_cell_measurement_temperature 213(2)
_cell_measurement_theta_max 27.461
_cell_measurement_theta_min 2.713
_cell_volume 5743.0(5)
_computing_cell_refinement 'SAINT V.6.22'
_computing_data_collection 'SMART V.5.618'
_computing_data_reduction 'SAINT V.6.22'
_computing_molecular_graphics 'SHELXTL (Siemens, 1996)'
_computing_publication_material CIFTAB
_computing_structure_refinement 'SHELXL-97 (Sheldrick, 1997)'
_computing_structure_solution 'SHELXS-97 (Sheldrick, 1990)'
_diffrn_ambient_temperature 213(2)
_diffrn_detector_area_resol_mean '8.33 mm^-1^'
_diffrn_measured_fraction_theta_full 0.997
_diffrn_measured_fraction_theta_max 0.997
_diffrn_measurement_device_type 'Brucker SMART 1000'
_diffrn_measurement_method 'omega sacns'
_diffrn_radiation_monochromator graphite
_diffrn_radiation_source 'normal-focus sealed tube'
_diffrn_radiation_type MoK\a
_diffrn_radiation_wavelength 0.71073
_diffrn_reflns_av_R_equivalents 0.0218
_diffrn_reflns_av_sigmaI/netI 0.0223
_diffrn_reflns_limit_h_max 21
_diffrn_reflns_limit_h_min -24
_diffrn_reflns_limit_k_max 24
_diffrn_reflns_limit_k_min -24
_diffrn_reflns_limit_l_max 15
_diffrn_reflns_limit_l_min -20
_diffrn_reflns_number 35361
_diffrn_reflns_theta_full 27.53
_diffrn_reflns_theta_max 27.53
_diffrn_reflns_theta_min 1.68
_diffrn_standards_number 'none(area detector data)'
_exptl_absorpt_coefficient_mu 1.116
_exptl_absorpt_correction_T_max 0.6829
_exptl_absorpt_correction_T_min 0.5307
_exptl_absorpt_correction_type multi-scan
_exptl_absorpt_process_details 'SADABS V2.03'
_exptl_crystal_colour 'ddep purple'
_exptl_crystal_density_diffrn 1.382
_exptl_crystal_density_meas ?
_exptl_crystal_density_method 'not measured'
_exptl_crystal_description block
_exptl_crystal_F_000 2508
_exptl_crystal_size_max 0.65
_exptl_crystal_size_mid 0.57
_exptl_crystal_size_min 0.37
_refine_diff_density_max 0.471
_refine_diff_density_min -0.309
_refine_diff_density_rms 0.062
_refine_ls_abs_structure_details 'Flack H D (1983), Acta Cryst. A39, 876-881'
_refine_ls_abs_structure_Flack -0.007(12)
_refine_ls_extinction_method none
_refine_ls_goodness_of_fit_ref 1.080
_refine_ls_hydrogen_treatment noref
_refine_ls_matrix_type full
_refine_ls_number_parameters 336
_refine_ls_number_reflns 6580
_refine_ls_number_restraints 4
_refine_ls_restrained_S_all 1.093
_refine_ls_R_factor_all 0.0383
_refine_ls_R_factor_gt 0.0323
_refine_ls_shift/su_max 0.001
_refine_ls_shift/su_mean 0.000
_refine_ls_structure_factor_coef Fsqd
_refine_ls_weighting_details 'calc w=1/[\s^2^(Fo^2^)+(0.0571P)^2^+1.7582P] where P=(Fo^2^+2Fc^2^)/3'
_refine_ls_weighting_scheme calc
_refine_ls_wR_factor_gt 0.0888
_refine_ls_wR_factor_ref 0.0955
_reflns_number_gt 5984
_reflns_number_total 6580
_reflns_threshold_expression I>2sigma(I)
_cod_data_source_file ic0341486si20030212_100846_1.cif
_cod_data_source_block Ni3(depa)4Cl2.0.5hexane
_cod_depositor_comments
;
The following automatic conversions were performed:
'_symmetry_cell_setting' value 'Tetragonal' changed to 'tetragonal'
according to '/home/adriana/struct/CIF-dictionaries/cif_core.dic'
dictionary named 'cif_core.dic' version 2.4.1 from 2010-06-29.

Automatic conversion script
Id: cif_fix_enum 1555 2011-01-17 13:19:09Z saulius 

The following automatic conversions were performed:

'_chemical_melting_point' value 'not measured' was changed to '?' -
the value is undefined or not given.

Automatic conversion script
Id: cif_fix_values 1569 2011-02-09 13:29:24Z adriana 

The following automatic conversions were performed:

'_exptl_crystal_density_meas' value 'not measured' was changed to '?'
- the value is perceived as not measured.

Automatic conversion script
Id: cif_fix_values 3008 2015-01-20 13:52:24Z robertas 
;
_cod_database_code 4313728

loop_
_symmetry_equiv_pos_as_xyz
'x, y, z'
'-x, -y, z'
'y, -x, -z'
'-y, x, -z'
'x+1/2, -y+1/2, z+1/2'
'-x+1/2, y+1/2, z+1/2'
'y+1/2, x+1/2, -z+1/2'
'-y+1/2, -x+1/2, -z+1/2'

loop_
_atom_site_label
_atom_site_type_symbol
_atom_site_fract_x
_atom_site_fract_y
_atom_site_fract_z
_atom_site_U_iso_or_equiv
_atom_site_adp_type
_atom_site_occupancy
_atom_site_symmetry_multiplicity
_atom_site_calc_flag
_atom_site_refinement_flags
_atom_site_disorder_assembly
_atom_site_disorder_group
Ni1 Ni 0.324484(17) 0.235353(18) 0.10452(2) 0.03338(9) Uani 1 1 d . . .
Ni2 Ni 0.295843(16) 0.204157(16) 0.2500 0.02864(10) Uani 1 2 d S . .
Cl1 Cl 0.34970(4) 0.26550(4) -0.03574(4) 0.04658(17) Uani 1 1 d . . .
N1 N 0.36087(13) 0.13165(13) 0.10343(14) 0.0412(5) Uani 1 1 d . A .
N2 N 0.36602(11) 0.13398(11) 0.2500 0.0365(6) Uani 1 2 d S A .
N4 N 0.41938(12) 0.26601(13) 0.15951(14) 0.0385(5) Uani 1 1 d . . .
N5 N 0.28301(12) 0.33187(12) 0.14109(14) 0.0355(5) Uani 1 1 d . . .
N6 N 0.22568(11) 0.27432(11) 0.2500 0.0323(6) Uani 1 2 d S . .
N7 N 0.22214(13) 0.19830(12) 0.08456(14) 0.0369(5) Uani 1 1 d . . .
N8 N 0.22972(12) 0.13784(11) 0.21126(13) 0.0339(4) Uani 1 1 d . . .
C1 C 0.3880(5) -0.1283(5) 0.0489(6) 0.0724(16) Uiso 0.499(8) 1 d P A 1
H1A H 0.4100 -0.1740 0.0453 0.109 Uiso 0.499(8) 1 calc PR A 1
H1B H 0.3775 -0.1115 -0.0077 0.109 Uiso 0.499(8) 1 calc PR A 1
H1C H 0.3449 -0.1319 0.0813 0.109 Uiso 0.499(8) 1 calc PR A 1
C2 C 0.4355(5) -0.0794(4) 0.0909(5) 0.0547(11) Uiso 0.499(8) 1 d P A 1
H2A H 0.4794 -0.0766 0.0589 0.066 Uiso 0.499(8) 1 calc PR A 1
H2B H 0.4464 -0.0967 0.1479 0.066 Uiso 0.499(8) 1 calc PR A 1
C1' C 0.4147(5) -0.1224(5) 0.0099(6) 0.0724(16) Uiso 0.501(8) 1 d P A 2
H1'A H 0.4169 -0.1732 0.0121 0.109 Uiso 0.501(8) 1 calc PR A 2
H1'B H 0.4565 -0.1044 -0.0175 0.109 Uiso 0.501(8) 1 calc PR A 2
H1'C H 0.3736 -0.1082 -0.0220 0.109 Uiso 0.501(8) 1 calc PR A 2
C2' C 0.4099(5) -0.0927(4) 0.1018(5) 0.0547(11) Uiso 0.501(8) 1 d P A 2
H2'A H 0.4517 -0.1061 0.1341 0.066 Uiso 0.501(8) 1 calc PR A 2
H2'B H 0.3688 -0.1120 0.1306 0.066 Uiso 0.501(8) 1 calc PR A 2
C3 C 0.4041(2) -0.0087(2) 0.0971(2) 0.0664(10) Uani 1 1 d . . .
C4 C 0.3862(2) 0.0276(2) 0.0243(2) 0.0676(11) Uani 1 1 d . A .
H4A H 0.3884 0.0052 -0.0287 0.081 Uiso 1 1 calc R . .
C5 C 0.36532(19) 0.09665(18) 0.0297(2) 0.0526(8) Uani 1 1 d . . .
H5A H 0.3536 0.1203 -0.0206 0.063 Uiso 1 1 calc R A .
C6 C 0.37739(14) 0.09764(15) 0.17609(17) 0.0389(6) Uani 1 1 d . . .
C7 C 0.39813(19) 0.02655(17) 0.1746(2) 0.0526(8) Uani 1 1 d . A .
H7A H 0.4079 0.0030 0.2256 0.063 Uiso 1 1 calc R . .
C21 C 0.6696(2) 0.2917(3) 0.2678(3) 0.0909(15) Uani 1 1 d . . .
H21A H 0.7111 0.3129 0.2922 0.136 Uiso 1 1 calc R . .
H21B H 0.6796 0.2766 0.2103 0.136 Uiso 1 1 calc R . .
H21C H 0.6557 0.2515 0.3016 0.136 Uiso 1 1 calc R . .
C22 C 0.6120(2) 0.3435(3) 0.2667(3) 0.0746(12) Uani 1 1 d . . .
H22A H 0.6268 0.3844 0.2335 0.089 Uiso 1 1 calc R . .
H22B H 0.6030 0.3593 0.3248 0.089 Uiso 1 1 calc R . .
C23 C 0.54465(17) 0.3148(2) 0.2294(2) 0.0550(8) Uani 1 1 d . . .
C24 C 0.54088(17) 0.2965(2) 0.1437(2) 0.0541(8) Uani 1 1 d . . .
H24A H 0.5802 0.3007 0.1083 0.065 Uiso 1 1 calc R . .
C25 C 0.47776(16) 0.27209(18) 0.1125(2) 0.0469(7) Uani 1 1 d . . .
H25A H 0.4756 0.2590 0.0551 0.056 Uiso 1 1 calc R . .
C26 C 0.42206(14) 0.28234(14) 0.24260(17) 0.0368(5) Uani 1 1 d . . .
C27 C 0.48588(16) 0.30631(18) 0.2783(2) 0.0469(7) Uani 1 1 d . . .
H27A H 0.4879 0.3165 0.3365 0.056 Uiso 1 1 calc R . .
C31 C 0.1121(8) 0.5259(8) 0.1608(8) 0.094(2) Uiso 0.488(18) 1 d PD B 1
H31A H 0.0852 0.5676 0.1743 0.141 Uiso 0.488(18) 1 calc PR B 1
H31B H 0.0871 0.4848 0.1805 0.141 Uiso 0.488(18) 1 calc PR B 1
H31C H 0.1187 0.5230 0.1000 0.141 Uiso 0.488(18) 1 calc PR B 1
C31' C 0.1400(8) 0.5464(8) 0.1642(8) 0.094(2) Uiso 0.512(18) 1 d PD B 2
H31D H 0.1548 0.5763 0.1178 0.141 Uiso 0.512(18) 1 calc PR B 2
H31E H 0.1056 0.5708 0.1984 0.141 Uiso 0.512(18) 1 calc PR B 2
H31F H 0.1195 0.5038 0.1416 0.141 Uiso 0.512(18) 1 calc PR B 2
C32 C 0.1948(3) 0.5303(2) 0.2115(3) 0.0809(15) Uani 1 1 d D . .
H32A H 0.2227 0.5694 0.1895 0.097 Uiso 1 1 calc R B 1
H32B H 0.1895 0.5356 0.2730 0.097 Uiso 1 1 calc R B 1
C33 C 0.2273(2) 0.46142(17) 0.1897(2) 0.0518(8) Uani 1 1 d . B .
C34 C 0.27545(19) 0.45699(17) 0.1231(2) 0.0505(7) Uani 1 1 d . . .
H34A H 0.2894 0.4974 0.0934 0.061 Uiso 1 1 calc R B .
C35 C 0.30216(15) 0.39182(16) 0.10181(17) 0.0418(6) Uani 1 1 d . B .
H35A H 0.3353 0.3892 0.0578 0.050 Uiso 1 1 calc R . .
C36 C 0.23782(14) 0.33578(14) 0.20748(15) 0.0329(5) Uani 1 1 d . B .
C37 C 0.21051(17) 0.40058(15) 0.23194(18) 0.0430(6) Uani 1 1 d . . .
H37A H 0.1798 0.4027 0.2785 0.052 Uiso 1 1 calc R B .
C41 C -0.0397(4) 0.2037(4) 0.0667(4) 0.0934(19) Uiso 0.782(7) 1 d P C 1
H41A H -0.0884 0.1904 0.0594 0.140 Uiso 0.782(7) 1 calc PR C 1
H41B H -0.0278 0.2402 0.0265 0.140 Uiso 0.782(7) 1 calc PR C 1
H41C H -0.0327 0.2209 0.1240 0.140 Uiso 0.782(7) 1 calc PR C 1
C41' C -0.0174(13) 0.0690(13) 0.0819(15) 0.0934(19) Uiso 0.218(7) 1 d P C 2
H41D H -0.0671 0.0627 0.0715 0.140 Uiso 0.218(7) 1 calc PR C 2
H41E H -0.0080 0.0641 0.1420 0.140 Uiso 0.218(7) 1 calc PR C 2
H41F H 0.0088 0.0340 0.0506 0.140 Uiso 0.218(7) 1 calc PR C 2
C42 C 0.0050(2) 0.1428(2) 0.0524(3) 0.0723(11) Uani 1 1 d . . .
H42A H -0.0031 0.1249 -0.0051 0.087 Uiso 1 1 calc R C 1
H42B H -0.0078 0.1057 0.0925 0.087 Uiso 1 1 calc R C 1
C43 C 0.08178(17) 0.16014(18) 0.06281(19) 0.0485(7) Uani 1 1 d . C .
C44 C 0.11537(18) 0.20508(18) 0.00543(19) 0.0500(7) Uani 1 1 d . . .
H44A H 0.0910 0.2229 -0.0417 0.060 Uiso 1 1 calc R C .
C45 C 0.18400(16) 0.22270(17) 0.01877(18) 0.0430(6) Uani 1 1 d . C .
H45A H 0.2057 0.2533 -0.0198 0.052 Uiso 1 1 calc R . .
C46 C 0.19057(14) 0.15529(14) 0.14106(16) 0.0351(5) Uani 1 1 d . C .
C47 C 0.11990(16) 0.13543(16) 0.13083(18) 0.0428(6) Uani 1 1 d . . .
H47A H 0.0987 0.1053 0.1704 0.051 Uiso 1 1 calc R C .
C1S C 0.5000 0.5000 0.2024(12) 0.269(10) Uiso 1 2 d SD . .
C2S C 0.4773(9) 0.4923(12) 0.1178(9) 0.146(6) Uiso 0.50 1 d PD . .
C3S C 0.484(2) 0.515(2) 0.0307(12) 0.226(16) Uiso 0.50 1 d PD . .

loop_
_atom_site_aniso_label
_atom_site_aniso_U_11
_atom_site_aniso_U_22
_atom_site_aniso_U_33
_atom_site_aniso_U_23
_atom_site_aniso_U_13
_atom_site_aniso_U_12
Ni1 0.03465(16) 0.04059(18) 0.02489(14) 0.00157(13) 0.00341(12) 0.00165(13)
Ni2 0.03109(13) 0.03109(13) 0.02373(18) 0.00087(12) 0.00087(12) 0.00202(16)
Cl1 0.0491(4) 0.0630(5) 0.0276(3) 0.0039(3) 0.0077(3) 0.0010(3)
N1 0.0469(13) 0.0453(12) 0.0312(10) -0.0032(10) 0.0037(10) 0.0072(10)
N2 0.0406(10) 0.0406(10) 0.0284(14) 0.0000(10) 0.0000(10) 0.0091(13)
N4 0.0371(11) 0.0480(13) 0.0304(10) 0.0004(9) 0.0040(9) 0.0013(10)
N5 0.0379(11) 0.0402(11) 0.0286(10) 0.0035(9) 0.0020(9) 0.0004(9)
N6 0.0333(9) 0.0333(9) 0.0301(14) 0.0009(9) 0.0009(9) 0.0036(11)
N7 0.0423(12) 0.0416(12) 0.0267(10) 0.0015(9) 0.0006(9) -0.0017(10)
N8 0.0388(11) 0.0333(11) 0.0296(9) 0.0016(9) -0.0001(8) -0.0018(9)
C3 0.087(3) 0.0558(19) 0.0560(19) -0.0153(17) -0.0066(19) 0.0278(19)
C4 0.091(3) 0.068(2) 0.0440(17) -0.0193(17) -0.0022(18) 0.021(2)
C5 0.065(2) 0.0562(18) 0.0363(14) -0.0071(13) 0.0022(14) 0.0108(16)
C6 0.0378(13) 0.0426(14) 0.0364(13) -0.0047(11) 0.0006(10) 0.0091(11)
C7 0.065(2) 0.0456(17) 0.0473(17) -0.0041(13) -0.0055(15) 0.0185(15)
C21 0.059(2) 0.135(5) 0.079(3) 0.005(3) -0.004(2) 0.010(3)
C22 0.0469(18) 0.104(3) 0.073(3) 0.011(2) -0.0064(18) -0.019(2)
C23 0.0382(15) 0.070(2) 0.056(2) 0.0064(16) -0.0016(14) -0.0055(14)
C24 0.0371(14) 0.079(2) 0.0462(17) 0.0092(16) 0.0097(13) -0.0022(15)
C25 0.0415(14) 0.0618(18) 0.0372(14) 0.0023(13) 0.0056(12) 0.0041(13)
C26 0.0366(12) 0.0418(13) 0.0321(12) 0.0052(11) 0.0018(11) -0.0001(10)
C27 0.0391(14) 0.0601(18) 0.0414(14) 0.0012(13) -0.0034(12) -0.0044(13)
C32 0.138(4) 0.0451(19) 0.060(2) 0.0144(17) 0.025(3) 0.030(2)
C33 0.072(2) 0.0392(15) 0.0438(16) 0.0084(13) 0.0055(15) 0.0092(14)
C34 0.068(2) 0.0420(15) 0.0412(15) 0.0138(12) 0.0055(14) -0.0021(14)
C35 0.0473(15) 0.0459(15) 0.0322(12) 0.0115(12) 0.0028(12) -0.0023(11)
C36 0.0369(13) 0.0376(13) 0.0244(10) 0.0052(9) -0.0010(9) 0.0008(10)
C37 0.0530(16) 0.0402(14) 0.0357(15) 0.0059(11) 0.0076(12) 0.0074(12)
C42 0.0521(19) 0.090(3) 0.075(2) 0.027(2) -0.0283(19) -0.0200(19)
C43 0.0490(16) 0.0543(17) 0.0422(15) 0.0017(13) -0.0090(13) -0.0108(13)
C44 0.0549(18) 0.0582(18) 0.0368(14) 0.0045(13) -0.0127(13) -0.0045(14)
C45 0.0469(15) 0.0514(16) 0.0307(13) 0.0038(12) -0.0025(11) -0.0020(13)
C46 0.0414(13) 0.0369(13) 0.0271(11) -0.0022(10) -0.0002(10) -0.0009(10)
C47 0.0462(15) 0.0444(15) 0.0379(14) 0.0015(11) -0.0027(11) -0.0065(12)

loop_
_atom_type_symbol
_atom_type_description
_atom_type_scat_dispersion_real
_atom_type_scat_dispersion_imag
_atom_type_scat_source
C C 0.0033 0.0016 'International Tables Vol C Tables 4.2.6.8 and 6.1.1.4'
H H 0.0000 0.0000 'International Tables Vol C Tables 4.2.6.8 and 6.1.1.4'
N N 0.0061 0.0033 'International Tables Vol C Tables 4.2.6.8 and 6.1.1.4'
Cl Cl 0.1484 0.1585 'International Tables Vol C Tables 4.2.6.8 and 6.1.1.4'
Ni Ni 0.3393 1.1124 'International Tables Vol C Tables 4.2.6.8 and 6.1.1.4'

loop_
_geom_angle_atom_site_label_1
_geom_angle_atom_site_label_2
_geom_angle_atom_site_label_3
_geom_angle
_geom_angle_site_symmetry_1
_geom_angle_site_symmetry_3
_geom_angle_publ_flag
N5 Ni1 N4 88.10(9) . . ?
N5 Ni1 N1 163.95(9) . . ?
N4 Ni1 N1 88.89(10) . . ?
N5 Ni1 N7 89.19(9) . . ?
N4 Ni1 N7 164.00(8) . . ?
N1 Ni1 N7 89.37(10) . . ?
N5 Ni1 Cl1 97.03(6) . . ?
N4 Ni1 Cl1 98.37(6) . . ?
N1 Ni1 Cl1 99.00(7) . . ?
N7 Ni1 Cl1 97.61(6) . . ?
N5 Ni1 Ni2 82.54(6) . . ?
N4 Ni1 Ni2 82.64(6) . . ?
N1 Ni1 Ni2 81.44(6) . . ?
N7 Ni1 Ni2 81.38(6) . . ?
Cl1 Ni1 Ni2 178.90(3) . . ?
N8 Ni2 N8 179.84(15) . 8 ?
N8 Ni2 N6 90.08(7) . . ?
N8 Ni2 N6 90.08(7) 8 . ?
N8 Ni2 N2 89.92(7) . . ?
N8 Ni2 N2 89.92(7) 8 . ?
N6 Ni2 N2 180.0 . . ?
N8 Ni2 Ni1 90.51(6) . . ?
N8 Ni2 Ni1 89.49(6) 8 . ?
N6 Ni2 Ni1 89.188(13) . . ?
N2 Ni2 Ni1 90.812(13) . . ?
N8 Ni2 Ni1 89.49(6) . 8 ?
N8 Ni2 Ni1 90.51(6) 8 8 ?
N6 Ni2 Ni1 89.188(13) . 8 ?
N2 Ni2 Ni1 90.812(13) . 8 ?
Ni1 Ni2 Ni1 178.38(3) . 8 ?
C5 N1 C6 118.6(2) . . ?
C5 N1 Ni1 119.8(2) . . ?
C6 N1 Ni1 121.49(18) . . ?
C6 N2 C6 124.1(3) 8 . ?
C6 N2 Ni2 117.95(16) 8 . ?
C6 N2 Ni2 117.95(16) . . ?
C25 N4 C26 119.0(3) . . ?
C25 N4 Ni1 120.91(19) . . ?
C26 N4 Ni1 120.05(18) . . ?
C35 N5 C36 118.6(2) . . ?
C35 N5 Ni1 121.21(19) . . ?
C36 N5 Ni1 120.15(18) . . ?
C36 N6 C36 121.9(3) 8 . ?
C36 N6 Ni2 119.04(15) 8 . ?
C36 N6 Ni2 119.04(15) . . ?
C45 N7 C46 118.4(2) . . ?
C45 N7 Ni1 120.01(19) . . ?
C46 N7 Ni1 121.29(18) . . ?
C26 N8 C46 122.4(2) 8 . ?
C26 N8 Ni2 119.85(17) 8 . ?
C46 N8 Ni2 117.44(17) . . ?
C1 C2 C3 111.2(7) . . ?
C1' C2' C3 108.9(6) . . ?
C4 C3 C7 117.7(3) . . ?
C4 C3 C2 120.0(4) . . ?
C7 C3 C2 121.9(4) . . ?
C4 C3 C2' 123.6(4) . . ?
C7 C3 C2' 116.4(4) . . ?
C2 C3 C2' 21.0(3) . . ?
C5 C4 C3 119.9(3) . . ?
N1 C5 C4 123.1(3) . . ?
N1 C6 N2 116.1(2) . . ?
N1 C6 C7 120.7(3) . . ?
N2 C6 C7 122.9(3) . . ?
C3 C7 C6 119.9(3) . . ?
C21 C22 C23 113.1(4) . . ?
C27 C23 C24 118.2(3) . . ?
C27 C23 C22 121.2(3) . . ?
C24 C23 C22 120.6(3) . . ?
C25 C24 C23 118.3(3) . . ?
N4 C25 C24 123.7(3) . . ?
N4 C26 N8 116.4(2) . 8 ?
N4 C26 C27 119.5(3) . . ?
N8 C26 C27 124.0(2) 8 . ?
C23 C27 C26 121.2(3) . . ?
C31' C32 C33 113.7(7) . . ?
C31' C32 C31 18.3(8) . . ?
C33 C32 C31 103.0(5) . . ?
C37 C33 C34 117.8(3) . . ?
C37 C33 C32 122.3(3) . . ?
C34 C33 C32 120.0(3) . . ?
C35 C34 C33 118.6(3) . . ?
N5 C35 C34 123.3(3) . . ?
N5 C36 N6 115.9(2) . . ?
N5 C36 C37 119.9(2) . . ?
N6 C36 C37 124.0(2) . . ?
C33 C37 C36 121.7(3) . . ?
C41 C42 C43 112.1(4) . . ?
C41 C42 C41' 121.2(11) . . ?
C43 C42 C41' 115.8(10) . . ?
C47 C43 C44 118.0(3) . . ?
C47 C43 C42 121.4(3) . . ?
C44 C43 C42 120.5(3) . . ?
C45 C44 C43 119.3(3) . . ?
N7 C45 C44 123.3(3) . . ?
N7 C46 N8 115.8(2) . . ?
N7 C46 C47 120.9(3) . . ?
N8 C46 C47 123.1(2) . . ?
C43 C47 C46 120.1(3) . . ?
C2S C1S C2S 37.8(15) 2_665 . ?
C2S C2S C1S 71.1(7) 2_665 . ?
C2S C2S C3S 79(2) 2_665 . ?
C1S C2S C3S 147(2) . . ?
C2S C2S C3S 65.6(16) 2_665 2_665 ?
C1S C2S C3S 134.3(18) . 2_665 ?
C3S C2S C3S 32(3) . 2_665 ?
C3S C3S C3S 68.6(16) 2_665 4_655 ?
C3S C3S C3S 68.6(16) 2_665 3_565 ?
C3S C3S C3S 43(3) 4_655 3_565 ?
C3S C3S C2S 82(3) 2_665 . ?
C3S C3S C2S 131(4) 4_655 . ?
C3S C3S C2S 150(4) 3_565 . ?
C3S C3S C2S 67(2) 2_665 2_665 ?
C3S C3S C2S 135(4) 4_655 2_665 ?
C3S C3S C2S 121(3) 3_565 2_665 ?
C2S C3S C2S 35.1(14) . 2_665 ?

loop_
_geom_bond_atom_site_label_1
_geom_bond_atom_site_label_2
_geom_bond_distance
_geom_bond_site_symmetry_2
_geom_bond_publ_flag
Ni1 N5 2.086(2) . ?
Ni1 N4 2.091(2) . ?
Ni1 N1 2.097(2) . ?
Ni1 N7 2.101(2) . ?
Ni1 Cl1 2.3358(7) . ?
Ni1 Ni2 2.4325(3) . ?
Ni2 N8 1.889(2) . ?
Ni2 N8 1.889(2) 8 ?
Ni2 N6 1.893(3) . ?
Ni2 N2 1.894(3) . ?
Ni2 Ni1 2.4325(3) 8 ?
N1 C5 1.344(4) . ?
N1 C6 1.354(4) . ?
N2 C6 1.374(3) 8 ?
N2 C6 1.374(3) . ?
N4 C25 1.343(4) . ?
N4 C26 1.348(4) . ?
N5 C35 1.351(3) . ?
N5 C36 1.359(3) . ?
N6 C36 1.371(3) 8 ?
N6 C36 1.371(3) . ?
N7 C45 1.350(4) . ?
N7 C46 1.353(3) . ?
N8 C26 1.375(3) 8 ?
N8 C46 1.376(3) . ?
C1 C2 1.460(12) . ?
C2 C3 1.480(8) . ?
C1' C2' 1.559(13) . ?
C2' C3 1.609(9) . ?
C3 C4 1.383(6) . ?
C3 C7 1.399(5) . ?
C4 C5 1.380(5) . ?
C6 C7 1.413(4) . ?
C21 C22 1.478(7) . ?
C22 C23 1.516(5) . ?
C23 C27 1.371(4) . ?
C23 C24 1.397(5) . ?
C24 C25 1.382(5) . ?
C26 N8 1.374(3) 8 ?
C26 C27 1.417(4) . ?
C31 C32 1.770(15) . ?
C31' C32 1.320(14) . ?
C32 C33 1.495(5) . ?
C33 C37 1.377(4) . ?
C33 C34 1.398(5) . ?
C34 C35 1.385(5) . ?
C36 C37 1.396(4) . ?
C41 C42 1.459(8) . ?
C41' C42 1.54(2) . ?
C42 C43 1.511(5) . ?
C43 C47 1.379(4) . ?
C43 C44 1.402(4) . ?
C44 C45 1.368(5) . ?
C46 C47 1.410(4) . ?
C1S C2S 1.410(15) 2_665 ?
C1S C2S 1.410(15) . ?
C2S C2S 0.91(3) 2_665 ?
C2S C3S 1.448(17) . ?
C2S C3S 1.56(3) 2_665 ?
C3S C3S 0.83(7) 2_665 ?
C3S C3S 1.13(4) 4_655 ?
C3S C3S 1.13(4) 3_565 ?
C3S C2S 1.56(3) 2_665 ?

loop_
_geom_torsion_atom_site_label_1
_geom_torsion_atom_site_label_2
_geom_torsion_atom_site_label_3
_geom_torsion_atom_site_label_4
_geom_torsion
_geom_torsion_site_symmetry_1
_geom_torsion_site_symmetry_2
_geom_torsion_site_symmetry_3
_geom_torsion_site_symmetry_4
_geom_torsion_publ_flag
N1 Ni1 Ni1 N1 49.05(14) . . 8 8 ?
N5 Ni1 Ni1 N5 51.20(13) . . 8 8 ?
N4 Ni1 Ni1 N7 49.81(9) . . 8 8 ?
N7 Ni1 Ni1 N4 49.81(9) . . 8 8 ?
